data_1536596
loop_
_publ_author_name
'Pitt, M.G.'
'Fray, D.J.'

_publ_section_title
;
 Preparation and physical properties of indium beta-alumina single
 crystals
;
_journal_name_full 'Journal of Solid State Chemistry'
_journal_page_first 227
_journal_page_last 236
_journal_volume 43
_journal_year 1982
_chemical_formula_sum 'Al22 In2.42 O34.8'
_chemical_name_systematic 'In2.42 Al22 O34.8'
_space_group_IT_number 194
_symmetry_space_group_name_Hall '-P 6c 2c'
_symmetry_space_group_name_H-M 'P 63/m m c'
_cell_angle_alpha 90
_cell_angle_beta 90
_cell_angle_gamma 120
_cell_formula_units_Z 1
_cell_length_a 5.599
_cell_length_b 5.599
_cell_length_c 22.90099
_cell_volume 621.736
_citation_journal_id_ASTM JSSCBI
_cod_data_source_file Pitt_JSSCBI_1982_436.cif
_cod_data_source_block Al22In2.42O34.8
_cod_original_cell_volume 621.7357
_cod_database_code 1536596

loop_
_symmetry_equiv_pos_as_xyz
x,y,z
x-y,x,z+1/2
-y,x-y,z
-x,-y,z+1/2
-x+y,-x,z
y,-x+y,z+1/2
-y,-x,-z+1/2
x-y,-y,-z
x,x-y,-z+1/2
y,x,-z
-x+y,y,-z+1/2
-x,-x+y,-z
-x,-y,-z
-x+y,-x,-z-1/2
y,-x+y,-z
x,y,-z-1/2
x-y,x,-z
-y,x-y,-z-1/2
y,x,z-1/2
-x+y,y,z
-x,-x+y,z-1/2
-y,-x,z
x-y,-y,z-1/2
x,x-y,z

loop_
_atom_site_label
_atom_site_type_symbol
_atom_site_fract_x
_atom_site_fract_y
_atom_site_fract_z
_atom_site_occupancy
_atom_site_U_iso_or_equiv
Al2 Al+3 0.3333 0.6667 0.0245 1 0.0
In2 In+1 0.6949 0.3898 0.25 0.109 0.0
Al4 Al+3 0 0 0 1 0.0
O5 O-2 0.3333 0.6667 0.25 1 0.0
O2 O-2 0.5022 0.0044 0.1448 1 0.0
O1 O-2 0.1572 0.3144 0.0491 1 0.0
O4 O-2 0 0 0.1393 1 0.0
In1 In+1 0.6667 0.3333 0.25 0.588 0.0
Al3 Al+3 0.3333 0.6667 0.175 1 0.0
In4 In+1 0.9324 0.8648 0.25 0.058 0.0
O3 O-2 0.6667 0.3333 0.0546 1 0.0
Al1 Al+3 0.8321 0.6642 0.1046 1 0.0
In3 In+1 0 0 0.25 0.145 0.0
